data_8106204
loop_
_publ_author_name
'Tan, Ming Yueh'
'Crouse, Karen A.'
'Ravoof, Thahira B.S.A.'
'Tiekink, Edward R.T.'

_publ_section_title
;
 Crystal structure of
 1-[(Z)-[4-(4-methoxyphenyl)butan-2-ylidene]amino]-3-phenylurea,
 C18H21N3O2
;
_journal_issue 3
_journal_name_full 'Zeitschrift f\"ur Kristallographie - New Crystal Structures'
_journal_page_first 525
_journal_page_last 527
_journal_paper_doi 10.1515/ncrs-2017-0415
_journal_volume 233
_journal_year 2018
_chemical_formula_moiety 'C18 H21 N3 O2'
_chemical_formula_sum 'C18 H21 N3 O2'
_chemical_formula_weight 311.37
_space_group_crystal_system triclinic
_space_group_IT_number 2
_space_group_name_Hall '-P 1'
_space_group_name_H-M_alt 'P -1'
_atom_sites_solution_hydrogens mixed
_audit_creation_method SHELXL-2014/7
_cell_angle_alpha 80.918(4)
_cell_angle_beta 89.689(4)
_cell_angle_gamma 80.666(4)
_cell_formula_units_Z 4
_cell_length_a 8.5155(4)
_cell_length_b 10.6415(4)
_cell_length_c 19.0732(10)
_cell_measurement_reflns_used 3686
_cell_measurement_temperature 100(2)
_cell_measurement_theta_max 27.5193
_cell_measurement_theta_min 2.9581
_cell_volume 1683.74(14)
_computing_cell_refinement 'CrysAlis PRO [1]'
_computing_data_collection 'CrysAlis PRO [1]'
_computing_data_reduction 'CrysAlis PRO [1]'
_computing_molecular_graphics 'ORTEP-3 for Windows [4]'
_computing_publication_material 'SHELXL-2014/7 [3]'
_computing_structure_refinement 'SHELXL-2014/7 [3]'
_computing_structure_solution 'SHELXS-97 [2]'
_diffrn_ambient_temperature 100(2)
_diffrn_detector_area_resol_mean 10.4041
_diffrn_measured_fraction_theta_full 0.999
_diffrn_measured_fraction_theta_max 0.999
_diffrn_measurement_device_type 'Agilent Technologies SuperNova Dual diffractometer with Atlas detector'
_diffrn_measurement_method '\w scan'
_diffrn_radiation_monochromator Mirror
_diffrn_radiation_source 'SuperNova (Mo) X-ray Source'
_diffrn_radiation_type MoK\a
_diffrn_radiation_wavelength 0.71073
_diffrn_reflns_av_R_equivalents 0.0403
_diffrn_reflns_av_unetI/netI 0.0660
_diffrn_reflns_Laue_measured_fraction_full 0.999
_diffrn_reflns_Laue_measured_fraction_max 0.999
_diffrn_reflns_limit_h_max 11
_diffrn_reflns_limit_h_min -11
_diffrn_reflns_limit_k_max 13
_diffrn_reflns_limit_k_min -13
_diffrn_reflns_limit_l_max 24
_diffrn_reflns_limit_l_min -21
_diffrn_reflns_number 15637
_diffrn_reflns_point_group_measured_fraction_full 0.999
_diffrn_reflns_point_group_measured_fraction_max 0.999
_diffrn_reflns_theta_full 27.499
_diffrn_reflns_theta_max 27.499
_diffrn_reflns_theta_min 2.964
_diffrn_standards_decay_% 0
_diffrn_standards_interval_count 0
_diffrn_standards_interval_time 0
_diffrn_standards_number 0
_exptl_absorpt_coefficient_mu 0.082
_exptl_absorpt_correction_T_max 0.998
_exptl_absorpt_correction_T_min 0.994
_exptl_absorpt_correction_type gaussian
_exptl_absorpt_process_details 'CrysAlis PRO [1]'
_exptl_crystal_colour colourless
_exptl_crystal_density_diffrn 1.228
_exptl_crystal_description prism
_exptl_crystal_F_000 664
_exptl_crystal_size_max 0.440
_exptl_crystal_size_mid 0.290
_exptl_crystal_size_min 0.100
_refine_diff_density_max 0.211
_refine_diff_density_min -0.287
_refine_diff_density_rms 0.051
_refine_ls_extinction_coef .
_refine_ls_extinction_method none
_refine_ls_goodness_of_fit_ref 1.042
_refine_ls_hydrogen_treatment mixed
_refine_ls_matrix_type full
_refine_ls_number_parameters 431
_refine_ls_number_reflns 7710
_refine_ls_number_restraints 4
_refine_ls_restrained_S_all 1.042
_refine_ls_R_factor_all 0.0961
_refine_ls_R_factor_gt 0.0553
_refine_ls_shift/su_max 0.001
_refine_ls_shift/su_mean 0.000
_refine_ls_structure_factor_coef Fsqd
_refine_ls_weighting_details 'w=1/[\s^2^(Fo^2^)+(0.0396P)^2^+0.3983P] where P=(Fo^2^+2Fc^2^)/3'
_refine_ls_weighting_scheme calc
_refine_ls_wR_factor_gt 0.1077
_refine_ls_wR_factor_ref 0.1333
_reflns_Friedel_coverage 0.000
_reflns_Friedel_fraction_full .
_reflns_Friedel_fraction_max .
_reflns_number_gt 4964
_reflns_number_total 7710
_reflns_threshold_expression 'I > 2\s(I)'
_cod_data_source_file suppl_ncrs-2017-0415_suppl.cif
_cod_data_source_block shelx
_cod_database_code 8106204
_shelx_shelxl_version_number 2014/7
_shelx_space_group_comment
;
The symmetry employed for this shelxl refinement is uniquely defined
by the following loop, which should always be used as a source of
symmetry information in preference to the above space-group names.
They are only intended as comments.
;
_shelx_estimated_absorpt_t_min 0.965
_shelx_estimated_absorpt_t_max 0.992

loop_
_space_group_symop_operation_xyz
'x, y, z'
'-x, -y, -z'

loop_
_atom_site_label
_atom_site_type_symbol
_atom_site_fract_x
_atom_site_fract_y
_atom_site_fract_z
_atom_site_U_iso_or_equiv
_atom_site_adp_type
_atom_site_occupancy
_atom_site_site_symmetry_order
_atom_site_calc_flag
_atom_site_refinement_flags_posn
_atom_site_refinement_flags_adp
_atom_site_refinement_flags_occupancy
_atom_site_disorder_assembly
_atom_site_disorder_group
O1 O 0.62938(16) 0.17977(12) 0.45757(7) 0.0325(4) Uani 1 1 d . . . . .
O2 O 0.20571(15) 0.95078(12) -0.03809(6) 0.0274(3) Uani 1 1 d . . . . .
N1 N 0.65711(19) 0.26364(15) 0.34056(8) 0.0265(4) Uani 1 1 d D . . . .
H1N H 0.621(2) 0.3328(14) 0.3101(9) 0.032 Uiso 1 1 d D U . . .
N2 N 0.4832(2) 0.37184(15) 0.41117(8) 0.0278(4) Uani 1 1 d D . . . .
H2N H 0.437(2) 0.3733(18) 0.4526(7) 0.033 Uiso 1 1 d D U . . .
N3 N 0.44148(18) 0.46161(14) 0.35062(8) 0.0240(4) Uani 1 1 d . . . . .
C1 C 0.5933(2) 0.26540(17) 0.40598(10) 0.0252(4) Uani 1 1 d . . . . .
C2 C 0.7657(2) 0.16579(17) 0.31674(10) 0.0250(4) Uani 1 1 d . . . . .
C3 C 0.8087(2) 0.18784(19) 0.24596(10) 0.0288(5) Uani 1 1 d . . . . .
H3 H 0.7658 0.2666 0.2167 0.035 Uiso 1 1 calc R U . . .
C4 C 0.9134(2) 0.0962(2) 0.21768(12) 0.0353(5) Uani 1 1 d . . . . .
H4 H 0.9415 0.1122 0.1692 0.042 Uiso 1 1 calc R U . . .
C5 C 0.9768(3) -0.0181(2) 0.25965(12) 0.0380(5) Uani 1 1 d . . . . .
H5 H 1.0492 -0.0810 0.2405 0.046 Uiso 1 1 calc R U . . .
C6 C 0.9343(3) -0.04031(19) 0.32977(12) 0.0378(5) Uani 1 1 d . . . . .
H6 H 0.9779 -0.1194 0.3586 0.045 Uiso 1 1 calc R U . . .
C7 C 0.8291(2) 0.05033(18) 0.35935(11) 0.0315(5) Uani 1 1 d . . . . .
H7 H 0.8010 0.0336 0.4078 0.038 Uiso 1 1 calc R U . . .
C8 C 0.3416(2) 0.56302(17) 0.35577(10) 0.0239(4) Uani 1 1 d . . . . .
C9 C 0.2972(2) 0.65680(17) 0.28843(9) 0.0239(4) Uani 1 1 d . . . . .
H9A H 0.3307 0.7399 0.2933 0.029 Uiso 1 1 calc R U . . .
H9B H 0.1799 0.6727 0.2823 0.029 Uiso 1 1 calc R U . . .
C10 C 0.3715(2) 0.61082(17) 0.22189(9) 0.0238(4) Uani 1 1 d . . . . .
H10A H 0.4886 0.5933 0.2288 0.029 Uiso 1 1 calc R U . . .
H10B H 0.3366 0.5282 0.2170 0.029 Uiso 1 1 calc R U . . .
C11 C 0.3316(2) 0.70338(16) 0.15329(9) 0.0211(4) Uani 1 1 d . . . . .
C12 C 0.1768(2) 0.76840(16) 0.13697(9) 0.0213(4) Uani 1 1 d . . . . .
H12 H 0.0956 0.7563 0.1705 0.026 Uiso 1 1 calc R U . . .
C13 C 0.1385(2) 0.84978(16) 0.07345(9) 0.0215(4) Uani 1 1 d . . . . .
H13 H 0.0326 0.8937 0.0641 0.026 Uiso 1 1 calc R U . . .
C14 C 0.2555(2) 0.86751(16) 0.02301(9) 0.0211(4) Uani 1 1 d . . . . .
C15 C 0.4095(2) 0.80246(16) 0.03690(10) 0.0231(4) Uani 1 1 d . . . . .
H15 H 0.4896 0.8123 0.0026 0.028 Uiso 1 1 calc R U . . .
C16 C 0.4454(2) 0.72220(17) 0.10202(10) 0.0235(4) Uani 1 1 d . . . . .
H16 H 0.5516 0.6789 0.1116 0.028 Uiso 1 1 calc R U . . .
C17 C 0.2642(2) 0.59499(18) 0.42328(10) 0.0302(5) Uani 1 1 d . . . . .
H17A H 0.1897 0.5354 0.4386 0.045 Uiso 1 1 calc R U . . .
H17B H 0.2064 0.6836 0.4149 0.045 Uiso 1 1 calc R U . . .
H17C H 0.3461 0.5868 0.4604 0.045 Uiso 1 1 calc R U . . .
C18 C 0.3235(2) 0.9762(2) -0.08930(10) 0.0324(5) Uani 1 1 d . . . . .
H18A H 0.4076 1.0111 -0.0676 0.049 Uiso 1 1 calc R U . . .
H18B H 0.2746 1.0390 -0.1295 0.049 Uiso 1 1 calc R U . . .
H18C H 0.3694 0.8959 -0.1060 0.049 Uiso 1 1 calc R U . . .
O3 O 0.33971(16) 0.34631(12) 0.54839(7) 0.0327(4) Uani 1 1 d . . . . .
O4 O 0.82627(15) -0.44318(12) 1.03135(7) 0.0284(3) Uani 1 1 d . . . . .
N4 N 0.32024(18) 0.26414(14) 0.66636(8) 0.0252(4) Uani 1 1 d D . . . .
H4N H 0.361(2) 0.1956(14) 0.6972(9) 0.030 Uiso 1 1 d D U . . .
N5 N 0.48823(19) 0.15496(15) 0.59335(8) 0.0268(4) Uani 1 1 d D . . . .
H5N H 0.537(2) 0.1558(18) 0.5519(7) 0.032 Uiso 1 1 d D U . . .
N6 N 0.53493(18) 0.06471(14) 0.65343(8) 0.0245(4) Uani 1 1 d . . . . .
C19 C 0.3792(2) 0.26156(17) 0.59999(10) 0.0251(4) Uani 1 1 d . . . . .
C20 C 0.2120(2) 0.36143(17) 0.69096(10) 0.0231(4) Uani 1 1 d . . . . .
C21 C 0.1890(2) 0.34831(18) 0.76388(10) 0.0259(4) Uani 1 1 d . . . . .
H21 H 0.2450 0.2756 0.7942 0.031 Uiso 1 1 calc R U . . .
C22 C 0.0855(2) 0.44006(18) 0.79290(10) 0.0283(4) Uani 1 1 d . . . . .
H22 H 0.0713 0.4302 0.8428 0.034 Uiso 1 1 calc R U . . .
C23 C 0.0029(2) 0.54582(18) 0.74927(11) 0.0295(5) Uani 1 1 d . . . . .
H23 H -0.0687 0.6087 0.7688 0.035 Uiso 1 1 calc R U . . .
C24 C 0.0255(2) 0.55916(19) 0.67699(11) 0.0323(5) Uani 1 1 d . . . . .
H24 H -0.0312 0.6319 0.6470 0.039 Uiso 1 1 calc R U . . .
C25 C 0.1297(2) 0.46828(18) 0.64711(10) 0.0289(5) Uani 1 1 d . . . . .
H25 H 0.1443 0.4792 0.5972 0.035 Uiso 1 1 calc R U . . .
C26 C 0.6373(2) -0.03487(17) 0.64658(10) 0.0243(4) Uani 1 1 d . . . . .
C27 C 0.6851(2) -0.13092(17) 0.71260(9) 0.0246(4) Uani 1 1 d . . . . .
H27A H 0.8021 -0.1428 0.7188 0.030 Uiso 1 1 calc R U . . .
H27B H 0.6570 -0.2149 0.7057 0.030 Uiso 1 1 calc R U . . .
C28 C 0.6084(2) -0.09378(17) 0.78052(10) 0.0266(4) Uani 1 1 d . . . . .
H28A H 0.6317 -0.0079 0.7865 0.032 Uiso 1 1 calc R U . . .
H28B H 0.4915 -0.0868 0.7757 0.032 Uiso 1 1 calc R U . . .
C29 C 0.6656(2) -0.18903(17) 0.84620(9) 0.0224(4) Uani 1 1 d . . . . .
C30 C 0.6270(2) -0.31287(17) 0.85763(10) 0.0252(4) Uani 1 1 d . . . . .
H30 H 0.5632 -0.3376 0.8232 0.030 Uiso 1 1 calc R U . . .
C31 C 0.6792(2) -0.40153(17) 0.91802(10) 0.0249(4) Uani 1 1 d . . . . .
H31 H 0.6523 -0.4858 0.9242 0.030 Uiso 1 1 calc R U . . .
C32 C 0.7710(2) -0.36547(17) 0.96925(10) 0.0219(4) Uani 1 1 d . . . . .
C33 C 0.8103(2) -0.24187(17) 0.95914(10) 0.0241(4) Uani 1 1 d . . . . .
H33 H 0.8729 -0.2165 0.9938 0.029 Uiso 1 1 calc R U . . .
C34 C 0.7577(2) -0.15610(17) 0.89839(10) 0.0250(4) Uani 1 1 d . . . . .
H34 H 0.7853 -0.0721 0.8921 0.030 Uiso 1 1 calc R U . . .
C35 C 0.7140(3) -0.06337(19) 0.57839(10) 0.0321(5) Uani 1 1 d . . . . .
H35A H 0.6314 -0.0586 0.5421 0.048 Uiso 1 1 calc R U . . .
H35B H 0.7772 -0.1501 0.5863 0.048 Uiso 1 1 calc R U . . .
H35C H 0.7835 0.0000 0.5624 0.048 Uiso 1 1 calc R U . . .
C36 C 0.7948(3) -0.57233(18) 1.04164(11) 0.0332(5) Uani 1 1 d . . . . .
H36A H 0.6798 -0.5715 1.0446 0.050 Uiso 1 1 calc R U . . .
H36B H 0.8472 -0.6199 1.0858 0.050 Uiso 1 1 calc R U . . .
H36C H 0.8360 -0.6144 1.0016 0.050 Uiso 1 1 calc R U . . .

loop_
_atom_site_aniso_label
_atom_site_aniso_U_11
_atom_site_aniso_U_22
_atom_site_aniso_U_33
_atom_site_aniso_U_23
_atom_site_aniso_U_13
_atom_site_aniso_U_12
O1 0.0381(8) 0.0300(7) 0.0222(7) 0.0030(6) 0.0045(6) 0.0085(6)
O2 0.0263(7) 0.0323(7) 0.0194(7) 0.0004(6) 0.0025(6) 0.0033(6)
N1 0.0303(9) 0.0243(8) 0.0208(9) -0.0004(7) 0.0034(7) 0.0044(7)
N2 0.0331(10) 0.0268(8) 0.0185(9) 0.0010(7) 0.0050(7) 0.0059(7)
N3 0.0261(9) 0.0230(8) 0.0206(8) -0.0001(6) -0.0007(7) -0.0002(7)
C1 0.0263(10) 0.0253(10) 0.0227(10) -0.0039(8) 0.0024(8) -0.0003(8)
C2 0.0211(10) 0.0272(10) 0.0278(11) -0.0088(8) 0.0014(8) -0.0032(8)
C3 0.0240(10) 0.0350(11) 0.0291(11) -0.0080(9) 0.0032(8) -0.0067(9)
C4 0.0287(11) 0.0489(13) 0.0339(12) -0.0194(10) 0.0088(9) -0.0112(10)
C5 0.0310(12) 0.0373(12) 0.0502(14) -0.0242(11) 0.0072(10) -0.0023(10)
C6 0.0363(12) 0.0276(11) 0.0483(14) -0.0100(10) 0.0024(11) 0.0015(9)
C7 0.0338(12) 0.0277(10) 0.0317(12) -0.0048(9) 0.0051(9) -0.0013(9)
C8 0.0241(10) 0.0252(10) 0.0215(10) -0.0037(8) 0.0003(8) -0.0016(8)
C9 0.0263(10) 0.0213(9) 0.0231(10) -0.0054(8) -0.0012(8) 0.0010(8)
C10 0.0256(10) 0.0218(9) 0.0230(10) -0.0045(8) 0.0017(8) 0.0001(8)
C11 0.0241(10) 0.0188(9) 0.0211(10) -0.0071(7) -0.0006(8) -0.0019(7)
C12 0.0211(9) 0.0224(9) 0.0221(10) -0.0083(7) 0.0049(8) -0.0041(8)
C13 0.0194(9) 0.0216(9) 0.0234(10) -0.0072(7) 0.0009(8) 0.0005(7)
C14 0.0255(10) 0.0195(9) 0.0183(9) -0.0045(7) 0.0003(8) -0.0018(8)
C15 0.0226(10) 0.0251(10) 0.0223(10) -0.0071(8) 0.0045(8) -0.0027(8)
C16 0.0195(9) 0.0254(10) 0.0248(10) -0.0063(8) 0.0002(8) 0.0004(8)
C17 0.0333(11) 0.0304(11) 0.0232(11) -0.0036(8) 0.0004(9) 0.0047(9)
C18 0.0316(11) 0.0388(12) 0.0242(11) 0.0036(9) 0.0032(9) -0.0071(9)
O3 0.0366(8) 0.0336(8) 0.0212(7) 0.0023(6) 0.0038(6) 0.0078(6)
O4 0.0352(8) 0.0262(7) 0.0218(7) -0.0013(5) -0.0023(6) -0.0015(6)
N4 0.0271(9) 0.0251(8) 0.0198(8) 0.0007(6) 0.0025(7) 0.0025(7)
N5 0.0315(9) 0.0260(8) 0.0189(9) -0.0004(7) 0.0035(7) 0.0038(7)
N6 0.0257(9) 0.0225(8) 0.0229(9) 0.0008(6) -0.0007(7) -0.0014(7)
C19 0.0244(10) 0.0257(10) 0.0227(10) -0.0015(8) 0.0019(8) 0.0006(8)
C20 0.0204(10) 0.0242(9) 0.0244(10) -0.0026(8) 0.0037(8) -0.0042(8)
C21 0.0261(10) 0.0267(10) 0.0242(10) -0.0012(8) 0.0006(8) -0.0045(8)
C22 0.0315(11) 0.0316(11) 0.0249(11) -0.0081(8) 0.0069(9) -0.0109(9)
C23 0.0272(11) 0.0278(10) 0.0356(12) -0.0103(9) 0.0079(9) -0.0055(8)
C24 0.0322(11) 0.0278(10) 0.0339(12) -0.0010(9) 0.0029(9) 0.0004(9)
C25 0.0294(11) 0.0299(10) 0.0247(11) -0.0015(8) 0.0022(9) 0.0003(9)
C26 0.0243(10) 0.0239(10) 0.0245(10) -0.0045(8) 0.0002(8) -0.0029(8)
C27 0.0241(10) 0.0242(10) 0.0243(10) -0.0037(8) -0.0012(8) -0.0004(8)
C28 0.0293(11) 0.0245(10) 0.0245(10) -0.0046(8) 0.0019(8) 0.0006(8)
C29 0.0232(10) 0.0228(9) 0.0209(10) -0.0068(7) 0.0034(8) 0.0004(8)
C30 0.0272(10) 0.0257(10) 0.0241(10) -0.0092(8) -0.0023(8) -0.0029(8)
C31 0.0266(10) 0.0202(9) 0.0284(11) -0.0071(8) 0.0022(8) -0.0027(8)
C32 0.0209(10) 0.0233(9) 0.0205(10) -0.0045(7) 0.0022(8) 0.0006(8)
C33 0.0213(10) 0.0291(10) 0.0242(10) -0.0100(8) 0.0003(8) -0.0049(8)
C34 0.0275(10) 0.0204(9) 0.0276(11) -0.0056(8) 0.0057(8) -0.0035(8)
C35 0.0370(12) 0.0301(11) 0.0249(11) -0.0027(8) 0.0018(9) 0.0056(9)
C36 0.0384(12) 0.0278(11) 0.0305(12) 0.0020(9) -0.0004(9) -0.0031(9)

loop_
_atom_type_symbol
_atom_type_description
_atom_type_scat_dispersion_real
_atom_type_scat_dispersion_imag
_atom_type_scat_source
C C 0.0033 0.0016 'International Tables Vol C Tables 4.2.6.8 and 6.1.1.4'
H H 0.0000 0.0000 'International Tables Vol C Tables 4.2.6.8 and 6.1.1.4'
N N 0.0061 0.0033 'International Tables Vol C Tables 4.2.6.8 and 6.1.1.4'
O O 0.0106 0.0060 'International Tables Vol C Tables 4.2.6.8 and 6.1.1.4'

loop_
_exptl_crystal_face_index_h
_exptl_crystal_face_index_k
_exptl_crystal_face_index_l
_exptl_crystal_face_perp_dist
_exptl_oxdiff_crystal_face_indexfrac_h
_exptl_oxdiff_crystal_face_indexfrac_k
_exptl_oxdiff_crystal_face_indexfrac_l
_exptl_oxdiff_crystal_face_x
_exptl_oxdiff_crystal_face_y
_exptl_oxdiff_crystal_face_z
12 1 1 0.0265 11.9646 1.3555 0.8891 -0.0248 -0.9314 -0.3631
-10 0 -13 0.0917 -10.2654 -0.1039 -12.8550 0.4549 0.7433 0.4905
3 -14 -9 0.1914 2.7206 -13.5843 -9.1516 0.4266 0.0326 -0.9038
3 -14 -8 0.1961 2.7880 -13.6289 -8.4138 0.4001 0.0305 -0.9160
-3 14 10 0.1693 -2.6788 13.5518 9.5938 -0.4425 -0.0339 0.8962
2 0 26 0.1109 2.0585 -0.3338 25.9277 -0.9398 -0.0742 -0.3337
-2 -1 -26 0.1443 -1.8572 -0.5812 -26.3071 0.9599 0.0757 0.2700
-2 -15 2 0.2478 -1.6320 -14.5544 2.2865 0.0102 0.4150 -0.9098
1 15 -2 0.1918 1.1284 14.5189 -2.3276 -0.0091 -0.3762 0.9265
-12 0 -1 0.0528 -11.8697 -0.3489 -1.0489 0.0241 0.9041 0.4267
12 2 1 0.0280 11.9826 1.6704 0.8380 -0.0250 -0.9391 -0.3427

loop_
_geom_angle_atom_site_label_1
_geom_angle_atom_site_label_2
_geom_angle_atom_site_label_3
_geom_angle
_geom_angle_site_symmetry_1
_geom_angle_site_symmetry_3
C14 O2 C18 117.05(13) . .
C1 N1 C2 128.59(15) . .
C1 N1 H1N 113.1(13) . .
C2 N1 H1N 118.3(13) . .
C1 N2 N3 118.57(15) . .
C1 N2 H2N 116.1(12) . .
N3 N2 H2N 125.0(12) . .
C8 N3 N2 118.65(15) . .
O1 C1 N1 124.38(16) . .
O1 C1 N2 121.15(17) . .
N1 C1 N2 114.46(15) . .
C3 C2 C7 119.42(17) . .
C3 C2 N1 116.68(16) . .
C7 C2 N1 123.89(17) . .
C4 C3 C2 120.69(18) . .
C4 C3 H3 119.7 . .
C2 C3 H3 119.7 . .
C5 C4 C3 120.2(2) . .
C5 C4 H4 119.9 . .
C3 C4 H4 119.9 . .
C4 C5 C6 119.31(18) . .
C4 C5 H5 120.3 . .
C6 C5 H5 120.3 . .
C5 C6 C7 121.56(19) . .
C5 C6 H6 119.2 . .
C7 C6 H6 119.2 . .
C2 C7 C6 118.87(19) . .
C2 C7 H7 120.6 . .
C6 C7 H7 120.6 . .
N3 C8 C17 125.27(16) . .
N3 C8 C9 116.94(16) . .
C17 C8 C9 117.79(15) . .
C8 C9 C10 113.88(14) . .
C8 C9 H9A 108.8 . .
C10 C9 H9A 108.8 . .
C8 C9 H9B 108.8 . .
C10 C9 H9B 108.8 . .
H9A C9 H9B 107.7 . .
C11 C10 C9 115.44(14) . .
C11 C10 H10A 108.4 . .
C9 C10 H10A 108.4 . .
C11 C10 H10B 108.4 . .
C9 C10 H10B 108.4 . .
H10A C10 H10B 107.5 . .
C16 C11 C12 116.98(16) . .
C16 C11 C10 121.36(15) . .
C12 C11 C10 121.57(16) . .
C13 C12 C11 121.87(17) . .
C13 C12 H12 119.1 . .
C11 C12 H12 119.1 . .
C12 C13 C14 119.95(16) . .
C12 C13 H13 120.0 . .
C14 C13 H13 120.0 . .
O2 C14 C15 124.87(16) . .
O2 C14 C13 115.47(15) . .
C15 C14 C13 119.67(16) . .
C14 C15 C16 119.16(17) . .
C14 C15 H15 120.4 . .
C16 C15 H15 120.4 . .
C11 C16 C15 122.35(16) . .
C11 C16 H16 118.8 . .
C15 C16 H16 118.8 . .
C8 C17 H17A 109.5 . .
C8 C17 H17B 109.5 . .
H17A C17 H17B 109.5 . .
C8 C17 H17C 109.5 . .
H17A C17 H17C 109.5 . .
H17B C17 H17C 109.5 . .
O2 C18 H18A 109.5 . .
O2 C18 H18B 109.5 . .
H18A C18 H18B 109.5 . .
O2 C18 H18C 109.5 . .
H18A C18 H18C 109.5 . .
H18B C18 H18C 109.5 . .
C32 O4 C36 117.11(15) . .
C19 N4 C20 128.68(15) . .
C19 N4 H4N 113.0(13) . .
C20 N4 H4N 118.3(13) . .
C19 N5 N6 118.85(15) . .
C19 N5 H5N 116.3(12) . .
N6 N5 H5N 123.9(12) . .
C26 N6 N5 118.31(16) . .
O3 C19 N4 124.49(16) . .
O3 C19 N5 120.68(17) . .
N4 C19 N5 114.83(15) . .
C25 C20 C21 119.14(17) . .
C25 C20 N4 123.98(17) . .
C21 C20 N4 116.88(15) . .
C22 C21 C20 120.85(17) . .
C22 C21 H21 119.6 . .
C20 C21 H21 119.6 . .
C23 C22 C21 120.02(18) . .
C23 C22 H22 120.0 . .
C21 C22 H22 120.0 . .
C24 C23 C22 119.27(18) . .
C24 C23 H23 120.4 . .
C22 C23 H23 120.4 . .
C23 C24 C25 121.39(18) . .
C23 C24 H24 119.3 . .
C25 C24 H24 119.3 . .
C20 C25 C24 119.34(18) . .
C20 C25 H25 120.3 . .
C24 C25 H25 120.3 . .
N6 C26 C27 117.00(16) . .
N6 C26 C35 125.63(16) . .
C27 C26 C35 117.36(15) . .
C26 C27 C28 114.85(14) . .
C26 C27 H27A 108.6 . .
C28 C27 H27A 108.6 . .
C26 C27 H27B 108.6 . .
C28 C27 H27B 108.6 . .
H27A C27 H27B 107.5 . .
C29 C28 C27 113.34(14) . .
C29 C28 H28A 108.9 . .
C27 C28 H28A 108.9 . .
C29 C28 H28B 108.9 . .
C27 C28 H28B 108.9 . .
H28A C28 H28B 107.7 . .
C34 C29 C30 117.14(16) . .
C34 C29 C28 121.27(17) . .
C30 C29 C28 121.58(17) . .
C31 C30 C29 122.07(18) . .
C31 C30 H30 119.0 . .
C29 C30 H30 119.0 . .
C30 C31 C32 119.34(17) . .
C30 C31 H31 120.3 . .
C32 C31 H31 120.3 . .
O4 C32 C31 124.62(17) . .
O4 C32 C33 115.79(17) . .
C31 C32 C33 119.58(16) . .
C34 C33 C32 119.81(18) . .
C34 C33 H33 120.1 . .
C32 C33 H33 120.1 . .
C33 C34 C29 122.06(18) . .
C33 C34 H34 119.0 . .
C29 C34 H34 119.0 . .
C26 C35 H35A 109.5 . .
C26 C35 H35B 109.5 . .
H35A C35 H35B 109.5 . .
C26 C35 H35C 109.5 . .
H35A C35 H35C 109.5 . .
H35B C35 H35C 109.5 . .
O4 C36 H36A 109.5 . .
O4 C36 H36B 109.5 . .
H36A C36 H36B 109.5 . .
O4 C36 H36C 109.5 . .
H36A C36 H36C 109.5 . .
H36B C36 H36C 109.5 . .

loop_
_geom_bond_atom_site_label_1
_geom_bond_atom_site_label_2
_geom_bond_distance
_geom_bond_site_symmetry_2
O1 C1 1.234(2) .
O2 C14 1.371(2) .
O2 C18 1.424(2) .
N1 C1 1.360(2) .
N1 C2 1.407(2) .
N1 H1N 0.876(9) .
N2 C1 1.365(2) .
N2 N3 1.385(2) .
N2 H2N 0.883(9) .
N3 C8 1.277(2) .
C2 C3 1.391(3) .
C2 C7 1.391(2) .
C3 C4 1.383(3) .
C3 H3 0.9500 .
C4 C5 1.378(3) .
C4 H4 0.9500 .
C5 C6 1.378(3) .
C5 H5 0.9500 .
C6 C7 1.392(3) .
C6 H6 0.9500 .
C7 H7 0.9500 .
C8 C17 1.505(3) .
C8 C9 1.506(2) .
C9 C10 1.529(2) .
C9 H9A 0.9900 .
C9 H9B 0.9900 .
C10 C11 1.512(2) .
C10 H10A 0.9900 .
C10 H10B 0.9900 .
C11 C16 1.388(2) .
C11 C12 1.398(2) .
C12 C13 1.381(2) .
C12 H12 0.9500 .
C13 C14 1.395(2) .
C13 H13 0.9500 .
C14 C15 1.386(2) .
C15 C16 1.397(2) .
C15 H15 0.9500 .
C16 H16 0.9500 .
C17 H17A 0.9800 .
C17 H17B 0.9800 .
C17 H17C 0.9800 .
C18 H18A 0.9800 .
C18 H18B 0.9800 .
C18 H18C 0.9800 .
O3 C19 1.233(2) .
O4 C32 1.371(2) .
O4 C36 1.426(2) .
N4 C19 1.362(2) .
N4 C20 1.407(2) .
N4 H4N 0.885(9) .
N5 C19 1.366(2) .
N5 N6 1.388(2) .
N5 H5N 0.892(9) .
N6 C26 1.282(2) .
C20 C25 1.390(2) .
C20 C21 1.392(3) .
C21 C22 1.387(3) .
C21 H21 0.9500 .
C22 C23 1.381(3) .
C22 H22 0.9500 .
C23 C24 1.379(3) .
C23 H23 0.9500 .
C24 C25 1.392(3) .
C24 H24 0.9500 .
C25 H25 0.9500 .
C26 C27 1.503(2) .
C26 C35 1.504(3) .
C27 C28 1.526(2) .
C27 H27A 0.9900 .
C27 H27B 0.9900 .
C28 C29 1.510(2) .
C28 H28A 0.9900 .
C28 H28B 0.9900 .
C29 C34 1.391(3) .
C29 C30 1.393(3) .
C30 C31 1.393(2) .
C30 H30 0.9500 .
C31 C32 1.392(3) .
C31 H31 0.9500 .
C32 C33 1.393(3) .
C33 C34 1.384(2) .
C33 H33 0.9500 .
C34 H34 0.9500 .
C35 H35A 0.9800 .
C35 H35B 0.9800 .
C35 H35C 0.9800 .
C36 H36A 0.9800 .
C36 H36B 0.9800 .
C36 H36C 0.9800 .

loop_
_geom_torsion_atom_site_label_1
_geom_torsion_atom_site_label_2
_geom_torsion_atom_site_label_3
_geom_torsion_atom_site_label_4
_geom_torsion
_geom_torsion_site_symmetry_1
_geom_torsion_site_symmetry_2
_geom_torsion_site_symmetry_3
_geom_torsion_site_symmetry_4
C1 N2 N3 C8 -178.12(18) . . . .
C2 N1 C1 O1 4.0(3) . . . .
C2 N1 C1 N2 -176.13(18) . . . .
N3 N2 C1 O1 -176.75(18) . . . .
N3 N2 C1 N1 3.4(3) . . . .
C1 N1 C2 C3 178.4(2) . . . .
C1 N1 C2 C7 -0.9(3) . . . .
C7 C2 C3 C4 0.1(3) . . . .
N1 C2 C3 C4 -179.18(18) . . . .
C2 C3 C4 C5 -0.3(3) . . . .
C3 C4 C5 C6 0.4(3) . . . .
C4 C5 C6 C7 -0.3(3) . . . .
C3 C2 C7 C6 0.0(3) . . . .
N1 C2 C7 C6 179.23(19) . . . .
C5 C6 C7 C2 0.1(3) . . . .
N2 N3 C8 C17 0.4(3) . . . .
N2 N3 C8 C9 -178.82(17) . . . .
N3 C8 C9 C10 4.0(3) . . . .
C17 C8 C9 C10 -175.32(18) . . . .
C8 C9 C10 C11 -179.10(16) . . . .
C9 C10 C11 C16 139.85(18) . . . .
C9 C10 C11 C12 -43.7(3) . . . .
C16 C11 C12 C13 -1.2(3) . . . .
C10 C11 C12 C13 -177.84(17) . . . .
C11 C12 C13 C14 0.9(3) . . . .
C18 O2 C14 C15 -3.1(3) . . . .
C18 O2 C14 C13 176.99(16) . . . .
C12 C13 C14 O2 -179.62(16) . . . .
C12 C13 C14 C15 0.4(3) . . . .
O2 C14 C15 C16 178.69(17) . . . .
C13 C14 C15 C16 -1.3(3) . . . .
C12 C11 C16 C15 0.3(3) . . . .
C10 C11 C16 C15 176.88(17) . . . .
C14 C15 C16 C11 1.0(3) . . . .
C19 N5 N6 C26 -179.98(18) . . . .
C20 N4 C19 O3 -3.1(3) . . . .
C20 N4 C19 N5 177.42(18) . . . .
N6 N5 C19 O3 177.05(18) . . . .
N6 N5 C19 N4 -3.4(3) . . . .
C19 N4 C20 C25 8.6(3) . . . .
C19 N4 C20 C21 -170.8(2) . . . .
C25 C20 C21 C22 0.1(3) . . . .
N4 C20 C21 C22 179.52(18) . . . .
C20 C21 C22 C23 0.3(3) . . . .
C21 C22 C23 C24 -0.4(3) . . . .
C22 C23 C24 C25 0.0(3) . . . .
C21 C20 C25 C24 -0.4(3) . . . .
N4 C20 C25 C24 -179.82(19) . . . .
C23 C24 C25 C20 0.4(3) . . . .
N5 N6 C26 C27 -179.85(17) . . . .
N5 N6 C26 C35 0.5(3) . . . .
N6 C26 C27 C28 -2.2(3) . . . .
C35 C26 C27 C28 177.53(18) . . . .
C26 C27 C28 C29 -177.00(17) . . . .
C27 C28 C29 C34 112.2(2) . . . .
C27 C28 C29 C30 -68.7(2) . . . .
C34 C29 C30 C31 -0.8(3) . . . .
C28 C29 C30 C31 180.00(17) . . . .
C29 C30 C31 C32 0.9(3) . . . .
C36 O4 C32 C31 4.0(2) . . . .
C36 O4 C32 C33 -176.96(16) . . . .
C30 C31 C32 O4 178.60(16) . . . .
C30 C31 C32 C33 -0.4(3) . . . .
O4 C32 C33 C34 -179.12(15) . . . .
C31 C32 C33 C34 0.0(3) . . . .
C32 C33 C34 C29 0.0(3) . . . .
C30 C29 C34 C33 0.3(3) . . . .
C28 C29 C34 C33 179.56(16) . . . .
